data_1529431
loop_
_publ_author_name
'M.S. Molokeev'
'S.V. Misyul'

_publ_section_title
;
 Structural transformations and the critical and noncritical parameters
 during the phase transition in the (NH4)2KWO3F3 oxyfluoride
;
_journal_issue 8
_journal_name_full 'Physics of the Solid State'
_journal_page_first 1672
_journal_page_last 1679
_journal_paper_doi 10.1134/S1063783411080208
_journal_volume 53
_journal_year 2011
_chemical_formula_sum 'F12 H32 K4.59 N7.41 O12 W4'
_space_group_IT_number 225
_symmetry_space_group_name_Hall '-F 4 2 3'
_symmetry_space_group_name_H-M 'F m -3 m'
_cell_angle_alpha 90.000000
_cell_angle_beta 90.000000
_cell_angle_gamma 90.000000
_cell_formula_units_Z 1
_cell_length_a 8.96124(9)
_cell_length_b 8.96124(9)
_cell_length_c 8.96124(9)
_cell_volume 719.622(13)
_cod_data_source_file NH42KWO3F3_298K.cif
_cod_data_source_block a
_cod_original_cell_volume 719.62(1)
_cod_original_sg_symbol_Hall '-F 4 2 3        '
_cod_original_sg_symbol_H-M 'F M 3 M         '
_cod_original_formula_sum 'F12 H32 K4.59 N7.41 O12 W4 '
_cod_database_code 1529431
_cod_database_fobs_code 1529431

loop_
_symmetry_equiv_pos_site_id
_symmetry_equiv_pos_as_xyz
1 'x, y, z'
2 'x, -y, -z'
3 '-x, -y, z'
4 '-x, y, -z'
5 '-y, x, z'
6 'y, x, -z'
7 'y, -x, z'
8 '-y, -x, -z'
9 'y, z, x'
10 '-y, -z, x'
11 'y, -z, -x'
12 '-y, z, -x'
13 '-z, y, x'
14 '-z, -y, -x'
15 'z, -y, x'
16 'z, y, -x'
17 'z, x, y'
18 '-z, x, -y'
19 '-z, -x, y'
20 'z, -x, -y'
21 '-x, -z, -y'
22 '-x, z, y'
23 'x, -z, y'
24 'x, z, -y'
25 '-x, -y, -z'
26 '-x, y, z'
27 'x, y, -z'
28 'x, -y, z'
29 'y, -x, -z'
30 '-y, -x, z'
31 '-y, x, -z'
32 'y, x, z'
33 '-y, -z, -x'
34 'y, z, -x'
35 '-y, z, x'
36 'y, -z, x'
37 'z, -y, -x'
38 'z, y, x'
39 '-z, y, -x'
40 '-z, -y, x'
41 '-z, -x, -y'
42 'z, -x, y'
43 'z, x, -y'
44 '-z, x, y'
45 'x, z, y'
46 'x, -z, -y'
47 '-x, z, -y'
48 '-x, -z, y'
49 'x, 1/2+y, 1/2+z'
50 'x, 1/2-y, 1/2-z'
51 '-x, 1/2-y, 1/2+z'
52 '-x, 1/2+y, 1/2-z'
53 '-y, 1/2+x, 1/2+z'
54 'y, 1/2+x, 1/2-z'
55 'y, 1/2-x, 1/2+z'
56 '-y, 1/2-x, 1/2-z'
57 'y, 1/2+z, 1/2+x'
58 '-y, 1/2-z, 1/2+x'
59 'y, 1/2-z, 1/2-x'
60 '-y, 1/2+z, 1/2-x'
61 '-z, 1/2+y, 1/2+x'
62 '-z, 1/2-y, 1/2-x'
63 'z, 1/2-y, 1/2+x'
64 'z, 1/2+y, 1/2-x'
65 'z, 1/2+x, 1/2+y'
66 '-z, 1/2+x, 1/2-y'
67 '-z, 1/2-x, 1/2+y'
68 'z, 1/2-x, 1/2-y'
69 '-x, 1/2-z, 1/2-y'
70 '-x, 1/2+z, 1/2+y'
71 'x, 1/2-z, 1/2+y'
72 'x, 1/2+z, 1/2-y'
73 '-x, 1/2-y, 1/2-z'
74 '-x, 1/2+y, 1/2+z'
75 'x, 1/2+y, 1/2-z'
76 'x, 1/2-y, 1/2+z'
77 'y, 1/2-x, 1/2-z'
78 '-y, 1/2-x, 1/2+z'
79 '-y, 1/2+x, 1/2-z'
80 'y, 1/2+x, 1/2+z'
81 '-y, 1/2-z, 1/2-x'
82 'y, 1/2+z, 1/2-x'
83 '-y, 1/2+z, 1/2+x'
84 'y, 1/2-z, 1/2+x'
85 'z, 1/2-y, 1/2-x'
86 'z, 1/2+y, 1/2+x'
87 '-z, 1/2+y, 1/2-x'
88 '-z, 1/2-y, 1/2+x'
89 '-z, 1/2-x, 1/2-y'
90 'z, 1/2-x, 1/2+y'
91 'z, 1/2+x, 1/2-y'
92 '-z, 1/2+x, 1/2+y'
93 'x, 1/2+z, 1/2+y'
94 'x, 1/2-z, 1/2-y'
95 '-x, 1/2+z, 1/2-y'
96 '-x, 1/2-z, 1/2+y'
97 '1/2+x, y, 1/2+z'
98 '1/2+x, -y, 1/2-z'
99 '1/2-x, -y, 1/2+z'
100 '1/2-x, y, 1/2-z'
101 '1/2-y, x, 1/2+z'
102 '1/2+y, x, 1/2-z'
103 '1/2+y, -x, 1/2+z'
104 '1/2-y, -x, 1/2-z'
105 '1/2+y, z, 1/2+x'
106 '1/2-y, -z, 1/2+x'
107 '1/2+y, -z, 1/2-x'
108 '1/2-y, z, 1/2-x'
109 '1/2-z, y, 1/2+x'
110 '1/2-z, -y, 1/2-x'
111 '1/2+z, -y, 1/2+x'
112 '1/2+z, y, 1/2-x'
113 '1/2+z, x, 1/2+y'
114 '1/2-z, x, 1/2-y'
115 '1/2-z, -x, 1/2+y'
116 '1/2+z, -x, 1/2-y'
117 '1/2-x, -z, 1/2-y'
118 '1/2-x, z, 1/2+y'
119 '1/2+x, -z, 1/2+y'
120 '1/2+x, z, 1/2-y'
121 '1/2-x, -y, 1/2-z'
122 '1/2-x, y, 1/2+z'
123 '1/2+x, y, 1/2-z'
124 '1/2+x, -y, 1/2+z'
125 '1/2+y, -x, 1/2-z'
126 '1/2-y, -x, 1/2+z'
127 '1/2-y, x, 1/2-z'
128 '1/2+y, x, 1/2+z'
129 '1/2-y, -z, 1/2-x'
130 '1/2+y, z, 1/2-x'
131 '1/2-y, z, 1/2+x'
132 '1/2+y, -z, 1/2+x'
133 '1/2+z, -y, 1/2-x'
134 '1/2+z, y, 1/2+x'
135 '1/2-z, y, 1/2-x'
136 '1/2-z, -y, 1/2+x'
137 '1/2-z, -x, 1/2-y'
138 '1/2+z, -x, 1/2+y'
139 '1/2+z, x, 1/2-y'
140 '1/2-z, x, 1/2+y'
141 '1/2+x, z, 1/2+y'
142 '1/2+x, -z, 1/2-y'
143 '1/2-x, z, 1/2-y'
144 '1/2-x, -z, 1/2+y'
145 '1/2+x, 1/2+y, z'
146 '1/2+x, 1/2-y, -z'
147 '1/2-x, 1/2-y, z'
148 '1/2-x, 1/2+y, -z'
149 '1/2-y, 1/2+x, z'
150 '1/2+y, 1/2+x, -z'
151 '1/2+y, 1/2-x, z'
152 '1/2-y, 1/2-x, -z'
153 '1/2+y, 1/2+z, x'
154 '1/2-y, 1/2-z, x'
155 '1/2+y, 1/2-z, -x'
156 '1/2-y, 1/2+z, -x'
157 '1/2-z, 1/2+y, x'
158 '1/2-z, 1/2-y, -x'
159 '1/2+z, 1/2-y, x'
160 '1/2+z, 1/2+y, -x'
161 '1/2+z, 1/2+x, y'
162 '1/2-z, 1/2+x, -y'
163 '1/2-z, 1/2-x, y'
164 '1/2+z, 1/2-x, -y'
165 '1/2-x, 1/2-z, -y'
166 '1/2-x, 1/2+z, y'
167 '1/2+x, 1/2-z, y'
168 '1/2+x, 1/2+z, -y'
169 '1/2-x, 1/2-y, -z'
170 '1/2-x, 1/2+y, z'
171 '1/2+x, 1/2+y, -z'
172 '1/2+x, 1/2-y, z'
173 '1/2+y, 1/2-x, -z'
174 '1/2-y, 1/2-x, z'
175 '1/2-y, 1/2+x, -z'
176 '1/2+y, 1/2+x, z'
177 '1/2-y, 1/2-z, -x'
178 '1/2+y, 1/2+z, -x'
179 '1/2-y, 1/2+z, x'
180 '1/2+y, 1/2-z, x'
181 '1/2+z, 1/2-y, -x'
182 '1/2+z, 1/2+y, x'
183 '1/2-z, 1/2+y, -x'
184 '1/2-z, 1/2-y, x'
185 '1/2-z, 1/2-x, -y'
186 '1/2+z, 1/2-x, y'
187 '1/2+z, 1/2+x, -y'
188 '1/2-z, 1/2+x, y'
189 '1/2+x, 1/2+z, y'
190 '1/2+x, 1/2-z, -y'
191 '1/2-x, 1/2+z, -y'
192 '1/2-x, 1/2-z, y'

loop_
_atom_site_label
_atom_site_type_symbol
_atom_site_fract_x
_atom_site_fract_y
_atom_site_fract_z
_atom_site_U_iso_or_equiv
_atom_site_occupancy
_atom_site_adp_type
W W 0.00000 0.00000 0.00000 0.0231(5) 1.00000 Uiso
N N 0.25000 0.25000 0.25000 0.03562 0.926(8) Uiso
H H 0.19800 0.19800 0.19800 0.05066 1.00000 Uiso
K2 K 0.25000 0.25000 0.25000 0.03562 0.074(8) Uiso
K K 0.50000 0.50000 0.50000 0.017(1) 1.00000 Uiso
F F 0.2098(7) 0.00000 0.00000 0.07338 0.50000 Uani
O O 0.2098(7) 0.00000 0.00000 0.07338 0.50000 Uani

loop_
_atom_site_aniso_label
_atom_site_aniso_U_11
_atom_site_aniso_U_22
_atom_site_aniso_U_33
_atom_site_aniso_U_12
_atom_site_aniso_U_13
_atom_site_aniso_U_23
F 0.02034 0.100(5) 0.100(5) 0.00000 0.00000 0.00000
O 0.02034 0.100(5) 0.100(5) 0.00000 0.00000 0.00000

loop_
_atom_type_symbol
_atom_type_scat_dispersion_real
_atom_type_scat_dispersion_imag
W -5.47340 5.57740
N 0.03110 0.01800
H 0.00000 0.00000
K 0.38680 1.06570
F 0.07270 0.05340
O 0.04920 0.03220
